data_4101565
loop_
_publ_author_name
'Hamura, Toshiyuki'
'Ibusuki, Yousuke'
'Uekusa, Hidehiro'
'Matsumoto, Takashi'
'Siegel, Jay S'
'Baldridge, Kim K'
'Suzuki, Keisuke'

_publ_section_title
;
 Dodecamethoxy- and hexaoxotricyclobutabenzene: synthesis and
 characterization.
;
_journal_issue 31
_journal_name_full 'Journal of the American Chemical Society'
_journal_page_first 10032
_journal_page_last 10033
_journal_paper_doi 10.1021/ja064063e
_journal_volume 128
_journal_year 2006
_chemical_formula_moiety 'C24 H36 O12'
_chemical_formula_sum 'C24 H36 O12'
_chemical_formula_weight 516.53
_chemical_name_systematic
; 
 ? 
;
_space_group_IT_number 14
_symmetry_cell_setting monoclinic
_symmetry_space_group_name_Hall '-P 2ybc'
_symmetry_space_group_name_H-M 'P 1 21/c 1'
_atom_sites_solution_hydrogens geom
_atom_sites_solution_primary direct
_atom_sites_solution_secondary difmap
_audit_creation_method SHELXL-97
_cell_angle_alpha 90.00
_cell_angle_beta 115.171(6)
_cell_angle_gamma 90.00
_cell_formula_units_Z 4
_cell_length_a 12.3650(13)
_cell_length_b 10.4112(7)
_cell_length_c 22.0747(16)
_cell_measurement_reflns_used 36250
_cell_measurement_temperature 93(2)
_cell_volume 2571.9(4)
_computing_cell_refinement Denzo
_computing_data_collection 'Rigaku RAPID AUTO'
_computing_data_reduction Denzo
_computing_molecular_graphics 'ORTEP-3 for Windows (Farrugia, 1998)'
_computing_publication_material SHELXL-97
_computing_structure_refinement 'SHELXL-97 (Sheldrick, 1997)'
_computing_structure_solution 'SHELXS-97 (Sheldrick, 1990)'
_diffrn_ambient_temperature 93(2)
_diffrn_detector_area_resol_mean 10
_diffrn_measured_fraction_theta_full 0.998
_diffrn_measured_fraction_theta_max 0.998
_diffrn_measurement_device_type 'Rigaku R-AXIS RAPID'
_diffrn_measurement_method \w-scans
_diffrn_radiation_monochromator graphite
_diffrn_radiation_source 'rotating anode Rigaku UX-18'
_diffrn_radiation_type MoK\a
_diffrn_radiation_wavelength 0.71073
_diffrn_reflns_av_R_equivalents 0.0426
_diffrn_reflns_av_sigmaI/netI 0.0205
_diffrn_reflns_limit_h_max 16
_diffrn_reflns_limit_h_min -16
_diffrn_reflns_limit_k_max 13
_diffrn_reflns_limit_k_min -13
_diffrn_reflns_limit_l_max 28
_diffrn_reflns_limit_l_min -28
_diffrn_reflns_number 45417
_diffrn_reflns_theta_full 27.50
_diffrn_reflns_theta_max 27.50
_diffrn_reflns_theta_min 1.82
_exptl_absorpt_coefficient_mu 0.107
_exptl_absorpt_correction_T_max 0.9915
_exptl_absorpt_correction_T_min 0.9604
_exptl_absorpt_correction_type multi-scan
_exptl_absorpt_process_details 'Absorption was corrected by SCALEPACK'
_exptl_crystal_colour transparent
_exptl_crystal_density_diffrn 1.334
_exptl_crystal_density_method 'not measured'
_exptl_crystal_description plate
_exptl_crystal_F_000 1104
_exptl_crystal_size_max 0.38
_exptl_crystal_size_mid 0.20
_exptl_crystal_size_min 0.08
_refine_diff_density_max 0.385
_refine_diff_density_min -0.207
_refine_diff_density_rms 0.043
_refine_ls_extinction_method none
_refine_ls_goodness_of_fit_ref 1.055
_refine_ls_hydrogen_treatment constr
_refine_ls_matrix_type full
_refine_ls_number_parameters 373
_refine_ls_number_reflns 5897
_refine_ls_number_restraints 0
_refine_ls_restrained_S_all 1.055
_refine_ls_R_factor_all 0.0570
_refine_ls_R_factor_gt 0.0472
_refine_ls_shift/su_max 0.000
_refine_ls_shift/su_mean 0.000
_refine_ls_structure_factor_coef Fsqd
_refine_ls_weighting_details 'calc w=1/[\s^2^(Fo^2^)+(0.0523P)^2^+1.3932P] where P=(Fo^2^+2Fc^2^)/3'
_refine_ls_weighting_scheme calc
_refine_ls_wR_factor_gt 0.1170
_refine_ls_wR_factor_ref 0.1218
_reflns_number_gt 4999
_reflns_number_total 5897
_reflns_threshold_expression >2sigma(I)
_cod_data_source_file ja064063esi20060609_054313.cif
_cod_data_source_block new
_cod_original_sg_symbol_H-M 'P 21/c'
_cod_database_code 4101565

loop_
_symmetry_equiv_pos_as_xyz
'x, y, z'
'-x, y+1/2, -z+1/2'
'-x, -y, -z'
'x, -y-1/2, z-1/2'

loop_
_atom_site_label
_atom_site_type_symbol
_atom_site_fract_x
_atom_site_fract_y
_atom_site_fract_z
_atom_site_U_iso_or_equiv
_atom_site_adp_type
_atom_site_occupancy
_atom_site_symmetry_multiplicity
_atom_site_calc_flag
_atom_site_refinement_flags
O1A O 0.76831(10) -0.43194(11) -0.16705(6) 0.0331(3) Uani 1 1 d .
O1B O 0.64557(10) -0.57470(11) -0.14465(6) 0.0313(3) Uani 1 1 d .
O2A O 1.01566(10) -0.74600(12) -0.08613(6) 0.0349(3) Uani 1 1 d .
O2B O 0.87665(10) -0.90301(11) -0.09336(5) 0.0331(3) Uani 1 1 d .
O3A O 1.06026(10) -0.88846(12) -0.17763(6) 0.0352(3) Uani 1 1 d .
O3B O 0.91510(11) -1.04020(11) -0.18719(6) 0.0355(3) Uani 1 1 d .
O4A O 0.83265(10) -0.87467(11) -0.39194(5) 0.0305(2) Uani 1 1 d .
O4B O 0.67343(10) -0.98320(11) -0.38686(6) 0.0339(3) Uani 1 1 d .
O5A O 0.68945(10) -0.66284(11) -0.43407(6) 0.0346(3) Uani 1 1 d .
O5B O 0.52755(10) -0.76840(12) -0.43019(6) 0.0350(3) Uani 1 1 d .
O6A O 0.61419(11) -0.41439(11) -0.30012(6) 0.0357(3) Uani 1 1 d .
O6B O 0.48916(10) -0.55240(12) -0.27660(6) 0.0350(3) Uani 1 1 d .
C1 C 0.74731(13) -0.65433(14) -0.20973(8) 0.0262(3) Uani 1 1 d .
C1A C 0.69456(14) -0.53995(15) -0.18860(8) 0.0281(3) Uani 1 1 d .
C1B C 0.87305(17) -0.45370(18) -0.10654(9) 0.0411(4) Uani 1 1 d .
H1 H 0.8499 -0.4840 -0.0717 0.056(6) Uiso 1 1 calc R
H2 H 0.9181 -0.3734 -0.0920 0.063(7) Uiso 1 1 calc R
H3 H 0.9230 -0.5187 -0.1144 0.074(8) Uiso 1 1 calc R
C1C C 0.58054(17) -0.47382(18) -0.13016(9) 0.0387(4) Uani 1 1 d .
H4 H 0.6346 -0.4020 -0.1088 0.063(7) Uiso 1 1 calc R
H5 H 0.5474 -0.5064 -0.0999 0.052(6) Uiso 1 1 calc R
H6 H 0.5154 -0.4444 -0.1719 0.048(6) Uiso 1 1 calc R
C2 C 0.83131(13) -0.75245(14) -0.18821(7) 0.0261(3) Uani 1 1 d .
C2A C 0.92356(14) -0.82523(15) -0.12818(7) 0.0286(3) Uani 1 1 d .
C2B C 0.82439(17) -0.83072(18) -0.05733(9) 0.0377(4) Uani 1 1 d .
H7 H 0.8859 -0.7775 -0.0235 0.047(6) Uiso 1 1 calc R
H8 H 0.7906 -0.8897 -0.0353 0.040(5) Uiso 1 1 calc R
H9 H 0.7609 -0.7755 -0.0885 0.041(5) Uiso 1 1 calc R
C2C C 1.11327(16) -0.8130(2) -0.03479(9) 0.0440(4) Uani 1 1 d .
H10 H 1.0838 -0.8610 -0.0067 0.052(6) Uiso 1 1 calc R
H11 H 1.1737 -0.7509 -0.0072 0.067(7) Uiso 1 1 calc R
H12 H 1.1489 -0.8727 -0.0555 0.071(8) Uiso 1 1 calc R
C3 C 0.84564(13) -0.83237(14) -0.23505(7) 0.0263(3) Uani 1 1 d .
C3A C 0.94560(14) -0.91102(15) -0.18257(8) 0.0293(3) Uani 1 1 d .
C3B C 1.07572(17) -0.9289(2) -0.23574(9) 0.0441(5) Uani 1 1 d .
H13 H 1.0662 -1.0223 -0.2406 0.056(7) Uiso 1 1 calc R
H14 H 1.1558 -0.9050 -0.2306 0.047(6) Uiso 1 1 calc R
H15 H 1.0157 -0.8870 -0.2756 0.047(6) Uiso 1 1 calc R
C3C C 0.9979(2) -1.1198(2) -0.13484(10) 0.0498(5) Uani 1 1 d .
H16 H 1.0776 -1.1116 -0.1338 0.075(8) Uiso 1 1 calc R
H17 H 0.9719 -1.2096 -0.1433 0.068(7) Uiso 1 1 calc R
H18 H 1.0006 -1.0927 -0.0917 0.055(6) Uiso 1 1 calc R
C4 C 0.77466(13) -0.81530(14) -0.30308(7) 0.0263(3) Uani 1 1 d .
C4A C 0.73921(14) -0.86925(16) -0.37308(8) 0.0297(3) Uani 1 1 d .
C4B C 0.79845(17) -0.91655(19) -0.45915(9) 0.0392(4) Uani 1 1 d .
H19 H 0.7681 -1.0047 -0.4642 0.054(6) Uiso 1 1 calc R
H20 H 0.8680 -0.9138 -0.4696 0.049(6) Uiso 1 1 calc R
H21 H 0.7358 -0.8599 -0.4899 0.046(6) Uiso 1 1 calc R
C4C C 0.74303(18) -1.09012(18) -0.34861(9) 0.0429(4) Uani 1 1 d .
H22 H 0.8114 -1.1039 -0.3593 0.052(6) Uiso 1 1 calc R
H23 H 0.6932 -1.1675 -0.3598 0.053(6) Uiso 1 1 calc R
H24 H 0.7719 -1.0717 -0.3007 0.059(7) Uiso 1 1 calc R
C5 C 0.69082(13) -0.71650(15) -0.32444(7) 0.0272(3) Uani 1 1 d .
C5A C 0.64972(14) -0.74680(16) -0.39819(8) 0.0310(3) Uani 1 1 d .
C5B C 0.65220(17) -0.53342(18) -0.43325(9) 0.0403(4) Uani 1 1 d .
H25 H 0.5693 -0.5326 -0.4388 0.057(6) Uiso 1 1 calc R
H26 H 0.6580 -0.4855 -0.4700 0.056(6) Uiso 1 1 calc R
H27 H 0.7038 -0.4933 -0.3905 0.058(7) Uiso 1 1 calc R
C5C C 0.48344(17) -0.8073(2) -0.49844(9) 0.0423(4) Uani 1 1 d .
H28 H 0.4992 -0.7397 -0.5245 0.041(5) Uiso 1 1 calc R
H29 H 0.3972 -0.8225 -0.5163 0.071(8) Uiso 1 1 calc R
H30 H 0.5236 -0.8866 -0.5014 0.054(6) Uiso 1 1 calc R
C6 C 0.67618(13) -0.63653(14) -0.27792(8) 0.0269(3) Uani 1 1 d .
C6A C 0.60601(14) -0.52500(15) -0.26696(8) 0.0295(3) Uani 1 1 d .
C6B C 0.5658(2) -0.30118(18) -0.28284(11) 0.0488(5) Uani 1 1 d .
H31 H 0.4863 -0.3205 -0.2856 0.116(12) Uiso 1 1 calc R
H32 H 0.5597 -0.2317 -0.3141 0.090(9) Uiso 1 1 calc R
H33 H 0.6186 -0.2745 -0.2372 0.099(11) Uiso 1 1 calc R
C6C C 0.40841(16) -0.5732(2) -0.34520(10) 0.0455(5) Uani 1 1 d .
H34 H 0.4111 -0.4993 -0.3721 0.063(7) Uiso 1 1 calc R
H35 H 0.3271 -0.5835 -0.3489 0.056(6) Uiso 1 1 calc R
H36 H 0.4318 -0.6510 -0.3616 0.055(6) Uiso 1 1 calc R

loop_
_atom_site_aniso_label
_atom_site_aniso_U_11
_atom_site_aniso_U_22
_atom_site_aniso_U_33
_atom_site_aniso_U_23
_atom_site_aniso_U_13
_atom_site_aniso_U_12
O1A 0.0347(6) 0.0269(6) 0.0404(6) -0.0023(5) 0.0185(5) -0.0031(5)
O1B 0.0335(6) 0.0288(6) 0.0387(6) 0.0020(5) 0.0221(5) 0.0036(5)
O2A 0.0288(6) 0.0382(6) 0.0311(6) -0.0032(5) 0.0065(5) 0.0039(5)
O2B 0.0387(6) 0.0332(6) 0.0297(6) 0.0039(4) 0.0168(5) 0.0063(5)
O3A 0.0269(6) 0.0472(7) 0.0318(6) -0.0003(5) 0.0129(5) 0.0091(5)
O3B 0.0438(7) 0.0274(6) 0.0334(6) 0.0030(5) 0.0144(5) 0.0086(5)
O4A 0.0311(6) 0.0335(6) 0.0298(5) -0.0022(4) 0.0158(5) -0.0023(5)
O4B 0.0349(6) 0.0324(6) 0.0334(6) -0.0021(5) 0.0137(5) -0.0067(5)
O5A 0.0343(6) 0.0359(6) 0.0336(6) 0.0053(5) 0.0145(5) -0.0016(5)
O5B 0.0264(6) 0.0422(7) 0.0304(6) -0.0008(5) 0.0064(5) -0.0052(5)
O6A 0.0416(7) 0.0273(6) 0.0446(7) 0.0086(5) 0.0245(6) 0.0084(5)
O6B 0.0245(5) 0.0396(7) 0.0406(6) 0.0050(5) 0.0136(5) 0.0050(5)
C1 0.0247(7) 0.0248(7) 0.0315(8) -0.0007(6) 0.0144(6) -0.0010(6)
C1A 0.0289(7) 0.0247(7) 0.0347(8) 0.0002(6) 0.0175(6) 0.0015(6)
C1B 0.0407(10) 0.0370(9) 0.0420(10) -0.0057(7) 0.0142(8) -0.0075(8)
C1C 0.0419(9) 0.0392(9) 0.0446(10) 0.0020(8) 0.0276(8) 0.0099(8)
C2 0.0240(7) 0.0272(7) 0.0275(7) 0.0003(6) 0.0112(6) -0.0001(6)
C2A 0.0289(7) 0.0294(8) 0.0263(7) 0.0011(6) 0.0107(6) 0.0051(6)
C2B 0.0435(9) 0.0414(9) 0.0336(8) 0.0018(7) 0.0217(8) 0.0076(8)
C2C 0.0331(9) 0.0541(11) 0.0336(9) -0.0032(8) 0.0035(7) 0.0096(8)
C3 0.0250(7) 0.0257(7) 0.0297(7) 0.0004(6) 0.0129(6) 0.0014(6)
C3A 0.0288(8) 0.0302(8) 0.0282(7) 0.0006(6) 0.0114(6) 0.0069(6)
C3B 0.0363(9) 0.0647(13) 0.0344(9) -0.0008(8) 0.0180(8) 0.0123(9)
C3C 0.0628(13) 0.0378(10) 0.0444(11) 0.0120(8) 0.0188(9) 0.0201(9)
C4 0.0248(7) 0.0260(7) 0.0293(7) -0.0012(6) 0.0126(6) -0.0011(6)
C4A 0.0290(8) 0.0315(8) 0.0291(7) -0.0022(6) 0.0130(6) -0.0046(6)
C4B 0.0430(10) 0.0460(10) 0.0328(9) -0.0028(7) 0.0203(8) -0.0043(8)
C4C 0.0521(11) 0.0344(9) 0.0382(10) 0.0019(7) 0.0155(8) -0.0059(8)
C5 0.0235(7) 0.0281(7) 0.0287(7) 0.0013(6) 0.0097(6) -0.0014(6)
C5A 0.0266(8) 0.0364(8) 0.0280(8) 0.0011(6) 0.0099(6) -0.0028(6)
C5B 0.0384(9) 0.0397(10) 0.0400(9) 0.0085(7) 0.0140(8) 0.0037(8)
C5C 0.0354(9) 0.0505(11) 0.0322(8) -0.0035(8) 0.0059(7) -0.0058(8)
C6 0.0234(7) 0.0247(7) 0.0329(8) 0.0028(6) 0.0125(6) 0.0009(6)
C6A 0.0272(7) 0.0274(7) 0.0365(8) 0.0049(6) 0.0161(6) 0.0047(6)
C6B 0.0619(13) 0.0297(9) 0.0647(13) 0.0118(9) 0.0366(11) 0.0171(9)
C6C 0.0301(9) 0.0562(12) 0.0442(10) 0.0063(9) 0.0101(8) 0.0046(8)

loop_
_atom_type_symbol
_atom_type_description
_atom_type_scat_dispersion_real
_atom_type_scat_dispersion_imag
_atom_type_scat_source
C C 0.0033 0.0016 'International Tables Vol C Tables 4.2.6.8 and 6.1.1.4'
H H 0.0000 0.0000 'International Tables Vol C Tables 4.2.6.8 and 6.1.1.4'
O O 0.0106 0.0060 'International Tables Vol C Tables 4.2.6.8 and 6.1.1.4'

loop_
_geom_angle_atom_site_label_1
_geom_angle_atom_site_label_2
_geom_angle_atom_site_label_3
_geom_angle
C1A O1A C1B 113.04(13)
C1A O1B C1C 114.52(12)
C2A O2A C2C 114.38(13)
C2A O2B C2B 112.99(13)
C3A O3A C3B 113.41(13)
C3A O3B C3C 114.94(14)
C4A O4A C4B 114.11(13)
C4A O4B C4C 112.42(13)
C5A O5A C5B 112.91(13)
C5A O5B C5C 115.38(13)
C6A O6A C6B 113.92(13)
C6A O6B C6C 113.74(13)
C2 C1 C6 120.22(14)
C2 C1 C1A 145.67(14)
C6 C1 C1A 94.07(12)
O1B C1A O1A 112.70(13)
O1B C1A C1 112.34(12)
O1A C1A C1 115.53(12)
O1B C1A C6A 118.29(13)
O1A C1A C6A 109.53(12)
C1 C1A C6A 86.04(11)
O1A C1B H1 109.5
O1A C1B H2 109.5
H1 C1B H2 109.5
O1A C1B H3 109.5
H1 C1B H3 109.5
H2 C1B H3 109.5
O1B C1C H4 109.5
O1B C1C H5 109.5
H4 C1C H5 109.5
O1B C1C H6 109.5
H4 C1C H6 109.5
H5 C1C H6 109.5
C1 C2 C3 119.81(14)
C1 C2 C2A 146.46(14)
C3 C2 C2A 93.64(12)
O2A C2A O2B 112.87(12)
O2A C2A C2 112.37(13)
O2B C2A C2 115.52(13)
O2A C2A C3A 118.42(13)
O2B C2A C3A 109.24(12)
C2 C2A C3A 85.94(11)
O2B C2B H7 109.5
O2B C2B H8 109.5
H7 C2B H8 109.5
O2B C2B H9 109.5
H7 C2B H9 109.5
H8 C2B H9 109.5
O2A C2C H10 109.5
O2A C2C H11 109.5
H10 C2C H11 109.5
O2A C2C H12 109.5
H10 C2C H12 109.5
H11 C2C H12 109.5
C4 C3 C2 120.19(14)
C4 C3 C3A 145.54(14)
C2 C3 C3A 94.28(12)
O3B C3A O3A 113.83(13)
O3B C3A C3 110.94(13)
O3A C3A C3 115.96(13)
O3B C3A C2A 117.72(13)
O3A C3A C2A 109.70(13)
C3 C3A C2A 85.93(11)
O3A C3B H13 109.5
O3A C3B H14 109.5
H13 C3B H14 109.5
O3A C3B H15 109.5
H13 C3B H15 109.5
H14 C3B H15 109.5
O3B C3C H16 109.5
O3B C3C H17 109.5
H16 C3C H17 109.5
O3B C3C H18 109.5
H16 C3C H18 109.5
H17 C3C H18 109.5
C5 C4 C3 119.79(14)
C5 C4 C4A 94.44(13)
C3 C4 C4A 145.61(14)
O4A C4A O4B 112.50(13)
O4A C4A C4 113.76(13)
O4B C4A C4 115.07(13)
O4A C4A C5A 117.63(13)
O4B C4A C5A 110.08(12)
C4 C4A C5A 85.24(11)
O4A C4B H19 109.5
O4A C4B H20 109.5
H19 C4B H20 109.5
O4A C4B H21 109.5
H19 C4B H21 109.5
H20 C4B H21 109.5
O4B C4C H22 109.5
O4B C4C H23 109.5
H22 C4C H23 109.5
O4B C4C H24 109.5
H22 C4C H24 109.5
H23 C4C H24 109.5
C4 C5 C6 120.24(14)
C4 C5 C5A 94.08(13)
C6 C5 C5A 145.69(14)
O5B C5A O5A 112.40(13)
O5B C5A C5 112.04(13)
O5A C5A C5 116.01(13)
O5B C5A C4A 118.89(13)
O5A C5A C4A 109.32(13)
C5 C5A C4A 85.89(11)
O5A C5B H25 109.5
O5A C5B H26 109.5
H25 C5B H26 109.5
O5A C5B H27 109.5
H25 C5B H27 109.5
H26 C5B H27 109.5
O5B C5C H28 109.5
O5B C5C H29 109.5
H28 C5C H29 109.5
O5B C5C H30 109.5
H28 C5C H30 109.5
H29 C5C H30 109.5
C1 C6 C5 119.74(14)
C1 C6 C6A 94.00(12)
C5 C6 C6A 146.23(14)
O6A C6A O6B 113.00(13)
O6A C6A C6 111.85(12)
O6B C6A C6 116.13(13)
O6A C6A C1A 118.41(13)
O6B C6A C1A 109.25(12)
C6 C6A C1A 85.66(11)
O6A C6B H31 109.5
O6A C6B H32 109.5
H31 C6B H32 109.5
O6A C6B H33 109.5
H31 C6B H33 109.5
H32 C6B H33 109.5
O6B C6C H34 109.5
O6B C6C H35 109.5
H34 C6C H35 109.5
O6B C6C H36 109.5
H34 C6C H36 109.5
H35 C6C H36 109.5

loop_
_geom_bond_atom_site_label_1
_geom_bond_atom_site_label_2
_geom_bond_distance
O1A C1A 1.3977(19)
O1A C1B 1.429(2)
O1B C1A 1.3926(18)
O1B C1C 1.4390(19)
O2A C2A 1.3927(19)
O2A C2C 1.437(2)
O2B C2A 1.4009(19)
O2B C2B 1.4331(19)
O3A C3A 1.3949(19)
O3A C3B 1.438(2)
O3B C3A 1.389(2)
O3B C3C 1.437(2)
O4A C4A 1.3858(19)
O4A C4B 1.427(2)
O4B C4A 1.3969(19)
O4B C4C 1.440(2)
O5A C5A 1.4013(19)
O5A C5B 1.426(2)
O5B C5A 1.3870(19)
O5B C5C 1.426(2)
O6A C6A 1.3912(19)
O6A C6B 1.445(2)
O6B C6A 1.3974(19)
O6B C6C 1.432(2)
C1 C2 1.389(2)
C1 C6 1.396(2)
C1 C1A 1.523(2)
C1A C6A 1.614(2)
C1B H1 0.9800
C1B H2 0.9800
C1B H3 0.9800
C1C H4 0.9800
C1C H5 0.9800
C1C H6 0.9800
C2 C3 1.396(2)
C2 C2A 1.531(2)
C2A C3A 1.610(2)
C2B H7 0.9800
C2B H8 0.9800
C2B H9 0.9800
C2C H10 0.9800
C2C H11 0.9800
C2C H12 0.9800
C3 C4 1.391(2)
C3 C3A 1.524(2)
C3B H13 0.9800
C3B H14 0.9800
C3B H15 0.9800
C3C H16 0.9800
C3C H17 0.9800
C3C H18 0.9800
C4 C5 1.393(2)
C4 C4A 1.523(2)
C4A C5A 1.623(2)
C4B H19 0.9800
C4B H20 0.9800
C4B H21 0.9800
C4C H22 0.9800
C4C H23 0.9800
C4C H24 0.9800
C5 C6 1.392(2)
C5 C5A 1.518(2)
C5B H25 0.9800
C5B H26 0.9800
C5B H27 0.9800
C5C H28 0.9800
C5C H29 0.9800
C5C H30 0.9800
C6 C6A 1.529(2)
C6B H31 0.9800
C6B H32 0.9800
C6B H33 0.9800
C6C H34 0.9800
C6C H35 0.9800
C6C H36 0.9800

loop_
_geom_torsion_atom_site_label_1
_geom_torsion_atom_site_label_2
_geom_torsion_atom_site_label_3
_geom_torsion_atom_site_label_4
_geom_torsion
C1C O1B C1A O1A 55.30(18)
C1C O1B C1A C1 -172.09(13)
C1C O1B C1A C6A -74.25(17)
C1B O1A C1A O1B 65.38(17)
C1B O1A C1A C1 -65.65(18)
C1B O1A C1A C6A -160.71(13)
C2 C1 C1A O1B -60.1(3)
C6 C1 C1A O1B 122.65(13)
C2 C1 C1A O1A 71.1(3)
C6 C1 C1A O1A -106.15(14)
C2 C1 C1A C6A -179.2(2)
C6 C1 C1A C6A 3.62(11)
C6 C1 C2 C3 0.9(2)
C1A C1 C2 C3 -175.91(19)
C6 C1 C2 C2A -174.5(2)
C1A C1 C2 C2A 8.7(4)
C2C O2A C2A O2B 56.04(18)
C2C O2A C2A C2 -171.17(13)
C2C O2A C2A C3A -73.37(18)
C2B O2B C2A O2A 61.94(17)
C2B O2B C2A C2 -69.29(17)
C2B O2B C2A C3A -164.09(12)
C1 C2 C2A O2A -61.4(3)
C3 C2 C2A O2A 122.60(13)
C1 C2 C2A O2B 70.0(3)
C3 C2 C2A O2B -105.93(14)
C1 C2 C2A C3A 179.4(2)
C3 C2 C2A C3A 3.47(12)
C1 C2 C3 C4 -1.1(2)
C2A C2 C3 C4 176.35(14)
C1 C2 C3 C3A 178.90(14)
C2A C2 C3 C3A -3.67(12)
C3C O3B C3A O3A 53.91(19)
C3C O3B C3A C3 -173.14(14)
C3C O3B C3A C2A -76.51(18)
C3B O3A C3A O3B 63.49(18)
C3B O3A C3A C3 -67.02(18)
C3B O3A C3A C2A -162.21(14)
C4 C3 C3A O3B -58.4(3)
C2 C3 C3A O3B 121.66(14)
C4 C3 C3A O3A 73.5(3)
C2 C3 C3A O3A -106.46(14)
C4 C3 C3A C2A -176.5(2)
C2 C3 C3A C2A 3.49(12)
O2A C2A C3A O3B 131.97(14)
O2B C2A C3A O3B 0.91(18)
C2 C2A C3A O3B -114.74(14)
O2A C2A C3A O3A -0.33(18)
O2B C2A C3A O3A -131.39(13)
C2 C2A C3A O3A 112.97(13)
O2A C2A C3A C3 -116.48(14)
O2B C2A C3A C3 112.46(13)
C2 C2A C3A C3 -3.18(11)
C2 C3 C4 C5 1.3(2)
C3A C3 C4 C5 -178.7(2)
C2 C3 C4 C4A -172.5(2)
C3A C3 C4 C4A 7.5(4)
C4B O4A C4A O4B 51.08(18)
C4B O4A C4A C4 -175.80(14)
C4B O4A C4A C5A -78.44(17)
C4C O4B C4A O4A 64.48(17)
C4C O4B C4A C4 -68.00(18)
C4C O4B C4A C5A -162.22(13)
C5 C4 C4A O4A 122.69(14)
C3 C4 C4A O4A -62.7(3)
C5 C4 C4A O4B -105.42(15)
C3 C4 C4A O4B 69.2(3)
C5 C4 C4A C5A 4.54(12)
C3 C4 C4A C5A 179.2(2)
C3 C4 C5 C6 -1.3(2)
C4A C4 C5 C6 175.20(14)
C3 C4 C5 C5A 178.64(14)
C4A C4 C5 C5A -4.85(13)
C5C O5B C5A O5A 51.97(19)
C5C O5B C5A C5 -175.30(14)
C5C O5B C5A C4A -77.54(18)
C5B O5A C5A O5B 71.07(17)
C5B O5A C5A C5 -59.68(18)
C5B O5A C5A C4A -154.64(13)
C4 C5 C5A O5B 124.12(14)
C6 C5 C5A O5B -56.0(3)
C4 C5 C5A O5A -104.97(15)
C6 C5 C5A O5A 74.9(3)
C4 C5 C5A C4A 4.55(12)
C6 C5 C5A C4A -175.5(2)
O4A C4A C5A O5B 128.50(15)
O4B C4A C5A O5B -2.14(19)
C4 C4A C5A O5B -117.12(14)
O4A C4A C5A O5A -2.40(18)
O4B C4A C5A O5A -133.03(13)
C4 C4A C5A O5A 111.98(13)
O4A C4A C5A C5 -118.54(14)
O4B C4A C5A C5 110.82(13)
C4 C4A C5A C5 -4.16(11)
C2 C1 C6 C5 -0.9(2)
C1A C1 C6 C5 177.32(14)
C2 C1 C6 C6A 178.00(14)
C1A C1 C6 C6A -3.82(12)
C4 C5 C6 C1 1.1(2)
C5A C5 C6 C1 -178.8(2)
C4 C5 C6 C6A -176.9(2)
C5A C5 C6 C6A 3.2(4)
C6B O6A C6A O6B 56.1(2)
C6B O6A C6A C6 -170.60(15)
C6B O6A C6A C1A -73.46(18)
C6C O6B C6A O6A 60.53(18)
C6C O6B C6A C6 -70.66(18)
C6C O6B C6A C1A -165.38(14)
C1 C6 C6A O6A 122.54(14)
C5 C6 C6A O6A -59.2(3)
C1 C6 C6A O6B -105.73(14)
C5 C6 C6A O6B 72.5(3)
C1 C6 C6A C1A 3.61(11)
C5 C6 C6A C1A -178.2(2)
O1B C1A C6A O6A 130.86(14)
O1A C1A C6A O6A -0.14(18)
C1 C1A C6A O6A -115.85(14)
O1B C1A C6A O6B -0.40(18)
O1A C1A C6A O6B -131.40(13)
C1 C1A C6A O6B 112.89(13)
O1B C1A C6A C6 -116.60(14)
O1A C1A C6A C6 112.40(13)
C1 C1A C6A C6 -3.31(10)

loop_
_cod_related_entry_id
_cod_related_entry_database
_cod_related_entry_code
1 ChemSpider 10033445
